data_7245500
loop_
_publ_author_name
'Zhang, Yuzhu'
'Tang, Fang'
'He, Xuan'
'Wang, Chengyuan'
'Kong, Lin'
'Yang, Jiaxiang'
'Ding, Aixiang'

_publ_section_title
;
 Imidazole-based AIEgens for highly sensitive and selective detection of
 picric acid
;
_journal_name_full CrystEngComm
_journal_paper_doi 10.1039/D2CE00953F
_journal_year 2022
_chemical_formula_moiety 'C68 H46 N4'
_chemical_formula_sum 'C68 H46 N4'
_chemical_formula_weight 919.09
_space_group_crystal_system monoclinic
_space_group_IT_number 14
_space_group_name_Hall '-P 2ybc'
_space_group_name_H-M_alt 'P 1 21/c 1'
_atom_sites_solution_hydrogens geom
_audit_block_doi 10.5517/ccdc.csd.cc2c7hfk
_audit_creation_date 2021-07-25
_audit_creation_method
;
Olex2 1.2-beta
(compiled 2018.05.29 svn.r3508 for OlexSys, GUI svn.r5506)
;
_audit_update_record
;
2022-06-26 deposited with the CCDC.	2022-08-30 downloaded from the CCDC.
;
_cell_angle_alpha 90
_cell_angle_beta 91.110(2)
_cell_angle_gamma 90
_cell_formula_units_Z 4
_cell_length_a 21.4031(5)
_cell_length_b 27.8054(6)
_cell_length_c 9.7334(2)
_cell_measurement_reflns_used 9994
_cell_measurement_temperature 273(2)
_cell_measurement_theta_max 63.14
_cell_measurement_theta_min 2.61
_cell_volume 5791.5(2)
_computing_cell_refinement 'SAINT V8.40A (?, 2016)'
_computing_data_reduction 'SAINT V8.40A (?, 2016)'
_computing_molecular_graphics 'Olex2 (Dolomanov et al., 2009)'
_computing_publication_material 'Olex2 (Dolomanov et al., 2009)'
_computing_structure_refinement 'XL (Sheldrick, 2008)'
_diffrn_ambient_temperature 273.15
_diffrn_measured_fraction_theta_full 1.000
_diffrn_measured_fraction_theta_max 0.992
_diffrn_measurement_device_type 'Bruker APEX-II CCD'
_diffrn_measurement_method '\f and \w scans'
_diffrn_radiation_type CuK\a
_diffrn_radiation_wavelength 1.54178
_diffrn_reflns_av_R_equivalents 0.1167
_diffrn_reflns_av_unetI/netI 0.0494
_diffrn_reflns_Laue_measured_fraction_full 1.000
_diffrn_reflns_Laue_measured_fraction_max 0.992
_diffrn_reflns_limit_h_max 25
_diffrn_reflns_limit_h_min -25
_diffrn_reflns_limit_k_max 33
_diffrn_reflns_limit_k_min -33
_diffrn_reflns_limit_l_max 10
_diffrn_reflns_limit_l_min -11
_diffrn_reflns_number 109485
_diffrn_reflns_point_group_measured_fraction_full 1.000
_diffrn_reflns_point_group_measured_fraction_max 0.992
_diffrn_reflns_theta_full 67.679
_diffrn_reflns_theta_max 68.992
_diffrn_reflns_theta_min 2.064
_diffrn_standards_number 0
_exptl_absorpt_coefficient_mu 0.472
_exptl_absorpt_correction_T_max 0.7531
_exptl_absorpt_correction_T_min 0.6064
_exptl_absorpt_correction_type none
_exptl_absorpt_process_details
;
SADABS-2016/2 (Bruker,2016/2) was used for absorption correction.
wR2(int) was 0.1287 before and 0.0787 after correction.
The Ratio of minimum to maximum transmission is 0.8052.
The \l/2 correction factor is Not present.
;
_exptl_crystal_density_diffrn 1.054
_exptl_crystal_description block
_exptl_crystal_F_000 1928
_refine_diff_density_max 0.310
_refine_diff_density_min -0.230
_refine_diff_density_rms 0.069
_refine_ls_extinction_coef 0.0037(3)
_refine_ls_extinction_expression Fc^*^=kFc[1+0.001xFc^2^\l^3^/sin(2\q)]^-1/4^
_refine_ls_extinction_method 'SHELXL-2014/7 (Sheldrick 2014'
_refine_ls_goodness_of_fit_ref 0.991
_refine_ls_hydrogen_treatment constr
_refine_ls_matrix_type full
_refine_ls_number_parameters 650
_refine_ls_number_reflns 10684
_refine_ls_number_restraints 1
_refine_ls_restrained_S_all 0.992
_refine_ls_R_factor_all 0.1259
_refine_ls_R_factor_gt 0.0763
_refine_ls_shift/su_max 0.000
_refine_ls_shift/su_mean 0.000
_refine_ls_structure_factor_coef Fsqd
_refine_ls_weighting_details 'w=1/[\s^2^(Fo^2^)+(0.1508P)^2^] where P=(Fo^2^+2Fc^2^)/3'
_refine_ls_weighting_scheme calc
_refine_ls_wR_factor_gt 0.2052
_refine_ls_wR_factor_ref 0.2524
_reflns_Friedel_coverage 0.000
_reflns_number_gt 5388
_reflns_number_total 10684
_reflns_threshold_expression 'I > 2\s(I)'
_cod_data_source_file d2ce00953f2.cif
_cod_data_source_block cu_20210719f_0may_a
_cod_database_code 7245500
_shelx_shelxl_version_number 2014/7
_shelx_space_group_comment
;
The symmetry employed for this shelxl refinement is uniquely defined
by the following loop, which should always be used as a source of
symmetry information in preference to the above space-group names.
They are only intended as comments.
;
_olex2_refinement_description
;
1. Fixed Uiso
 At 1.2 times of:
  All C(H) groups
2. Rigid bond restraints
 C49, C46
 with sigma for 1-2 distances of 0.004 and sigma for 1-3 distances of 0.002
3.a Aromatic/amide H refined with riding coordinates:
 C2(H2), C3(H3), C4(H4), C5(H5), C6(H6), C8(H8), C9(H9), C10(H10), C11(H11),
 C12(H12), C14(H14), C15(H15), C17(H17), C18(H18), C22(H22), C23(H23), C24(H24),
  C25(H25), C28(H28), C29(H29), C30(H30), C31(H31), C35(H35), C36(H36),
 C38(H38), C39(H39), C42(H42), C44(H44), C45(H45), C47(H47), C48(H48), C52(H52),
  C53(H53), C54(H54), C55(H55), C56(H56), C58(H58), C59(H59), C60(H60),
 C61(H61), C62(H62), C64(H64), C65(H65), C66(H66), C67(H67), C68(H68)
;
_olex2_submission_special_instructions 'No special instructions were received'

loop_
_space_group_symop_operation_xyz
'x, y, z'
'-x, y+1/2, -z+1/2'
'-x, -y, -z'
'x, -y-1/2, z-1/2'

loop_
_atom_site_label
_atom_site_type_symbol
_atom_site_fract_x
_atom_site_fract_y
_atom_site_fract_z
_atom_site_U_iso_or_equiv
_atom_site_adp_type
_atom_site_occupancy
_atom_site_site_symmetry_order
_atom_site_calc_flag
_atom_site_refinement_flags_posn
_atom_site_refinement_flags_adp
_atom_site_refinement_flags_occupancy
_atom_site_disorder_assembly
_atom_site_disorder_group
N1 N 0.40054(17) 0.22446(9) 1.0366(3) 0.1112(9) Uani 1 1 d . . . . .
N2 N 0.26176(12) 0.43088(10) 1.0906(2) 0.0921(7) Uani 1 1 d . . . . .
N3 N 0.34746(10) 0.45750(7) 0.9863(2) 0.0764(6) Uani 1 1 d . . . . .
N4 N 0.49820(13) 0.41969(11) 0.3335(3) 0.1103(9) Uani 1 1 d . . . . .
C1 C 0.4648(2) 0.21180(12) 1.0382(4) 0.1145(11) Uani 1 1 d . . . . .
C2 C 0.5033(3) 0.22659(17) 0.9365(6) 0.1570(18) Uani 1 1 d . . . . .
H2 H 0.4870 0.2447 0.8638 0.188 Uiso 1 1 calc R . . . .
C3 C 0.5655(4) 0.2151(3) 0.9400(10) 0.215(4) Uani 1 1 d . . . . .
H3 H 0.5918 0.2258 0.8715 0.258 Uiso 1 1 calc R . . . .
C4 C 0.5885(4) 0.1872(3) 1.0475(16) 0.257(6) Uani 1 1 d . . . . .
H4 H 0.6306 0.1788 1.0499 0.308 Uiso 1 1 calc R . . . .
C5 C 0.5509(4) 0.1720(2) 1.1494(11) 0.206(4) Uani 1 1 d . . . . .
H5 H 0.5674 0.1540 1.2219 0.247 Uiso 1 1 calc R . . . .
C6 C 0.4888(3) 0.18329(14) 1.1454(5) 0.1458(16) Uani 1 1 d . . . . .
H6 H 0.4625 0.1721 1.2135 0.175 Uiso 1 1 calc R . . . .
C7 C 0.35476(19) 0.18686(11) 1.0332(3) 0.1057(10) Uani 1 1 d . . . . .
C8 C 0.3496(3) 0.15736(15) 0.9225(4) 0.1489(17) Uani 1 1 d . . . . .
H8 H 0.3771 0.1602 0.8502 0.179 Uiso 1 1 calc R . . . .
C9 C 0.3027(3) 0.12288(17) 0.9188(5) 0.175(2) Uani 1 1 d . . . . .
H9 H 0.2984 0.1029 0.8426 0.210 Uiso 1 1 calc R . . . .
C10 C 0.2628(3) 0.11796(15) 1.0253(5) 0.1476(16) Uani 1 1 d . . . . .
H10 H 0.2312 0.0951 1.0212 0.177 Uiso 1 1 calc R . . . .
C11 C 0.2696(2) 0.14640(15) 1.1365(5) 0.1436(16) Uani 1 1 d . . . . .
H11 H 0.2433 0.1427 1.2106 0.172 Uiso 1 1 calc R . . . .
C12 C 0.3152(2) 0.18067(13) 1.1402(4) 0.1281(14) Uani 1 1 d . . . . .
H12 H 0.3195 0.2002 1.2173 0.154 Uiso 1 1 calc R . . . .
C13 C 0.37999(19) 0.27252(11) 1.0344(3) 0.0955(9) Uani 1 1 d . . . . .
C14 C 0.3185(2) 0.28415(12) 1.0051(4) 0.1115(11) Uani 1 1 d . . . . .
H14 H 0.2900 0.2596 0.9861 0.134 Uiso 1 1 calc R . . . .
C15 C 0.29817(18) 0.33117(12) 1.0032(4) 0.1063(10) Uani 1 1 d . . . . .
H15 H 0.2564 0.3378 0.9830 0.128 Uiso 1 1 calc R . . . .
C16 C 0.33906(16) 0.36860(10) 1.0309(3) 0.0844(8) Uani 1 1 d . . . . .
C17 C 0.40044(16) 0.35695(11) 1.0633(3) 0.0919(8) Uani 1 1 d . . . . .
H17 H 0.4286 0.3815 1.0838 0.110 Uiso 1 1 calc R . . . .
C18 C 0.42083(16) 0.31027(11) 1.0659(3) 0.0979(9) Uani 1 1 d . . . . .
H18 H 0.4623 0.3036 1.0889 0.117 Uiso 1 1 calc R . . . .
C19 C 0.31503(14) 0.41849(10) 1.0353(3) 0.0816(7) Uani 1 1 d . . . . .
C20 C 0.25955(14) 0.48055(11) 1.0785(3) 0.0842(7) Uani 1 1 d . . . . .
C21 C 0.21144(14) 0.51149(14) 1.1256(3) 0.0953(9) Uani 1 1 d . . . . .
C22 C 0.15607(16) 0.49306(16) 1.1816(3) 0.1147(11) Uani 1 1 d . . . . .
H22 H 0.1509 0.4600 1.1902 0.138 Uiso 1 1 calc R . . . .
C23 C 0.1103(2) 0.5232(2) 1.2230(4) 0.1359(14) Uani 1 1 d . . . . .
H23 H 0.0736 0.5109 1.2583 0.163 Uiso 1 1 calc R . . . .
C24 C 0.1184(2) 0.5722(2) 1.2129(4) 0.1429(17) Uani 1 1 d . . . . .
H24 H 0.0873 0.5925 1.2441 0.171 Uiso 1 1 calc R . . . .
C25 C 0.1716(2) 0.59186(17) 1.1573(4) 0.1281(13) Uani 1 1 d . . . . .
H25 H 0.1757 0.6251 1.1500 0.154 Uiso 1 1 calc R . . . .
C26 C 0.22013(16) 0.56111(14) 1.1112(3) 0.1007(10) Uani 1 1 d . . . . .
C27 C 0.27715(16) 0.57992(12) 1.0510(3) 0.0967(9) Uani 1 1 d . . . . .
C28 C 0.2890(2) 0.62956(14) 1.0399(4) 0.1238(12) Uani 1 1 d . . . . .
H28 H 0.2598 0.6512 1.0731 0.149 Uiso 1 1 calc R . . . .
C29 C 0.3420(2) 0.64691(13) 0.9823(5) 0.1290(13) Uani 1 1 d . . . . .
H29 H 0.3483 0.6799 0.9775 0.155 Uiso 1 1 calc R . . . .
C30 C 0.38634(17) 0.61612(12) 0.9310(4) 0.1051(10) Uani 1 1 d . . . . .
H30 H 0.4222 0.6283 0.8914 0.126 Uiso 1 1 calc R . . . .
C31 C 0.37714(15) 0.56747(10) 0.9387(3) 0.0879(8) Uani 1 1 d . . . . .
H31 H 0.4069 0.5467 0.9035 0.105 Uiso 1 1 calc R . . . .
C32 C 0.32366(14) 0.54860(10) 0.9987(3) 0.0818(7) Uani 1 1 d . . . . .
C33 C 0.31173(13) 0.49775(10) 1.0159(3) 0.0763(7) Uani 1 1 d . . . . .
C34 C 0.39537(13) 0.45420(8) 0.8838(3) 0.0724(7) Uani 1 1 d . . . . .
C35 C 0.37702(13) 0.44994(9) 0.7465(3) 0.0794(7) Uani 1 1 d . . . . .
H35 H 0.3348 0.4493 0.7217 0.095 Uiso 1 1 calc R . . . .
C36 C 0.42228(14) 0.44670(9) 0.6470(3) 0.0787(7) Uani 1 1 d . . . . .
H36 H 0.4100 0.4435 0.5552 0.094 Uiso 1 1 calc R . . . .
C37 C 0.48520(13) 0.44809(8) 0.6811(3) 0.0720(7) Uani 1 1 d . . . . .
C38 C 0.50179(14) 0.45073(10) 0.8200(3) 0.0842(8) Uani 1 1 d . . . . .
H38 H 0.5438 0.4503 0.8460 0.101 Uiso 1 1 calc R . . . .
C39 C 0.45707(14) 0.45400(10) 0.9199(3) 0.0816(7) Uani 1 1 d . . . . .
H39 H 0.4692 0.4561 1.0120 0.098 Uiso 1 1 calc R . . . .
C40 C 0.53422(13) 0.44627(9) 0.5760(3) 0.0752(7) Uani 1 1 d . . . . .
C41 C 0.51492(14) 0.43069(10) 0.4407(3) 0.0837(8) Uani 1 1 d . . . . .
C42 C 0.59308(14) 0.46039(9) 0.6026(3) 0.0802(7) Uani 1 1 d . . . . .
H42 H 0.5987 0.4734 0.6900 0.096 Uiso 1 1 calc R . . . .
C43 C 0.64967(13) 0.45963(10) 0.5240(3) 0.0782(7) Uani 1 1 d . . . . .
C44 C 0.65894(14) 0.43184(10) 0.4063(3) 0.0816(7) Uani 1 1 d . . . . .
H44 H 0.6263 0.4136 0.3695 0.098 Uiso 1 1 calc R . . . .
C45 C 0.71635(14) 0.43143(10) 0.3447(3) 0.0834(8) Uani 1 1 d . . . . .
H45 H 0.7217 0.4127 0.2667 0.100 Uiso 1 1 calc R . . . .
C46 C 0.76661(12) 0.45820(9) 0.3955(3) 0.0764(7) Uani 1 1 d . U . . .
C47 C 0.75657(14) 0.48729(11) 0.5079(3) 0.0869(8) Uani 1 1 d . . . . .
H47 H 0.7886 0.5071 0.5409 0.104 Uiso 1 1 calc R . . . .
C48 C 0.69985(14) 0.48735(11) 0.5715(3) 0.0879(8) Uani 1 1 d . . . . .
H48 H 0.6948 0.5065 0.6488 0.105 Uiso 1 1 calc R . . . .
C49 C 0.83045(13) 0.45521(10) 0.3382(3) 0.0827(7) Uani 1 1 d . U . . .
C50 C 0.85861(15) 0.41312(11) 0.3144(3) 0.0894(8) Uani 1 1 d . . . . .
C51 C 0.86244(14) 0.50239(10) 0.3146(3) 0.0831(8) Uani 1 1 d . . . . .
C52 C 0.91550(16) 0.51562(13) 0.3873(4) 0.1017(9) Uani 1 1 d . . . . .
H52 H 0.9334 0.4944 0.4506 0.122 Uiso 1 1 calc R . . . .
C53 C 0.94195(19) 0.55923(16) 0.3676(5) 0.1258(13) Uani 1 1 d . . . . .
H53 H 0.9780 0.5674 0.4172 0.151 Uiso 1 1 calc R . . . .
C54 C 0.9170(3) 0.59117(16) 0.2771(6) 0.1371(15) Uani 1 1 d . . . . .
H54 H 0.9357 0.6210 0.2651 0.165 Uiso 1 1 calc R . . . .
C55 C 0.8633(2) 0.57921(14) 0.2023(5) 0.1220(13) Uani 1 1 d . . . . .
H55 H 0.8462 0.6006 0.1385 0.146 Uiso 1 1 calc R . . . .
C56 C 0.83590(16) 0.53516(12) 0.2241(3) 0.0974(9) Uani 1 1 d . . . . .
H56 H 0.7990 0.5273 0.1772 0.117 Uiso 1 1 calc R . . . .
C57 C 0.92160(15) 0.40950(12) 0.2520(4) 0.0977(9) Uani 1 1 d . . . . .
C58 C 0.93655(19) 0.43316(14) 0.1306(4) 0.1156(11) Uani 1 1 d . . . . .
H58 H 0.9069 0.4529 0.0883 0.139 Uiso 1 1 calc R . . . .
C59 C 0.9936(2) 0.42804(18) 0.0723(5) 0.1384(15) Uani 1 1 d . . . . .
H59 H 1.0024 0.4439 -0.0092 0.166 Uiso 1 1 calc R . . . .
C60 C 1.0375(2) 0.3995(2) 0.1345(7) 0.1540(19) Uani 1 1 d . . . . .
H60 H 1.0762 0.3961 0.0940 0.185 Uiso 1 1 calc R . . . .
C61 C 1.0261(2) 0.37549(19) 0.2564(7) 0.1533(17) Uani 1 1 d . . . . .
H61 H 1.0568 0.3565 0.2982 0.184 Uiso 1 1 calc R . . . .
C62 C 0.96660(19) 0.38067(15) 0.3155(5) 0.1271(12) Uani 1 1 d . . . . .
H62 H 0.9576 0.3648 0.3968 0.152 Uiso 1 1 calc R . . . .
C63 C 0.82932(15) 0.36637(11) 0.3528(4) 0.0963(9) Uani 1 1 d . . . . .
C64 C 0.8200(2) 0.33105(14) 0.2560(5) 0.1346(14) Uani 1 1 d . . . . .
H64 H 0.8339 0.3351 0.1668 0.161 Uiso 1 1 calc R . . . .
C65 C 0.7888(3) 0.28844(17) 0.2945(8) 0.172(2) Uani 1 1 d . . . . .
H65 H 0.7813 0.2646 0.2292 0.207 Uiso 1 1 calc R . . . .
C66 C 0.7698(3) 0.28186(19) 0.4246(8) 0.171(2) Uani 1 1 d . . . . .
H66 H 0.7496 0.2535 0.4483 0.205 Uiso 1 1 calc R . . . .
C67 C 0.7799(2) 0.31587(17) 0.5195(6) 0.1489(16) Uani 1 1 d . . . . .
H67 H 0.7666 0.3111 0.6090 0.179 Uiso 1 1 calc R . . . .
C68 C 0.80956(19) 0.35755(13) 0.4855(4) 0.1181(11) Uani 1 1 d . . . . .
H68 H 0.8168 0.3807 0.5531 0.142 Uiso 1 1 calc R . . . .

loop_
_atom_site_aniso_label
_atom_site_aniso_U_11
_atom_site_aniso_U_22
_atom_site_aniso_U_33
_atom_site_aniso_U_23
_atom_site_aniso_U_13
_atom_site_aniso_U_12
N1 0.147(3) 0.0701(16) 0.117(2) 0.0060(13) 0.0258(18) -0.0076(17)
N2 0.0900(17) 0.1089(19) 0.0780(14) 0.0090(12) 0.0161(13) 0.0004(14)
N3 0.0855(15) 0.0718(13) 0.0725(12) -0.0004(10) 0.0153(11) 0.0001(11)
N4 0.108(2) 0.142(2) 0.0813(17) -0.0171(16) 0.0089(15) -0.0122(17)
C1 0.143(3) 0.078(2) 0.124(3) -0.0074(19) 0.018(3) 0.006(2)
C2 0.166(5) 0.130(3) 0.177(4) -0.006(3) 0.065(4) 0.005(3)
C3 0.169(7) 0.139(5) 0.339(11) -0.046(6) 0.090(7) 0.002(4)
C4 0.163(7) 0.111(6) 0.50(2) -0.082(8) 0.022(9) 0.010(5)
C5 0.169(7) 0.104(4) 0.340(11) -0.028(5) -0.083(7) 0.012(4)
C6 0.195(5) 0.079(2) 0.162(4) -0.003(2) -0.025(4) -0.007(3)
C7 0.159(3) 0.0717(18) 0.087(2) 0.0052(15) 0.023(2) -0.0079(19)
C8 0.244(5) 0.109(3) 0.095(2) -0.004(2) 0.035(3) -0.038(3)
C9 0.298(7) 0.116(3) 0.111(3) -0.019(3) 0.015(4) -0.053(4)
C10 0.201(5) 0.102(3) 0.139(4) 0.009(3) 0.005(4) -0.036(3)
C11 0.190(4) 0.105(3) 0.138(3) -0.001(3) 0.046(3) -0.035(3)
C12 0.182(4) 0.095(2) 0.109(3) -0.0073(19) 0.041(3) -0.028(2)
C13 0.127(3) 0.0753(19) 0.0850(19) 0.0081(14) 0.0163(18) -0.0052(19)
C14 0.134(3) 0.084(2) 0.117(3) 0.0117(18) -0.009(2) -0.023(2)
C15 0.115(3) 0.089(2) 0.115(2) 0.0151(18) -0.002(2) -0.0135(19)
C16 0.099(2) 0.0741(17) 0.0810(17) 0.0082(13) 0.0143(15) -0.0115(16)
C17 0.098(2) 0.0789(19) 0.099(2) 0.0043(15) 0.0142(17) -0.0066(16)
C18 0.110(2) 0.0759(19) 0.108(2) 0.0072(16) 0.0148(18) -0.0033(17)
C19 0.0868(19) 0.0842(18) 0.0743(15) 0.0047(13) 0.0144(14) -0.0054(15)
C20 0.0864(19) 0.103(2) 0.0635(14) 0.0003(14) 0.0061(13) 0.0062(16)
C21 0.088(2) 0.127(3) 0.0712(16) -0.0116(16) 0.0100(15) 0.0136(19)
C22 0.096(2) 0.164(3) 0.085(2) -0.010(2) 0.0204(18) 0.016(2)
C23 0.109(3) 0.193(5) 0.107(3) -0.019(3) 0.021(2) 0.011(3)
C24 0.111(3) 0.205(5) 0.113(3) -0.045(3) 0.021(2) 0.036(3)
C25 0.122(3) 0.148(3) 0.114(3) -0.042(2) 0.004(2) 0.033(3)
C26 0.096(2) 0.123(3) 0.0829(19) -0.0234(18) 0.0076(17) 0.020(2)
C27 0.114(3) 0.092(2) 0.0832(18) -0.0192(15) -0.0066(17) 0.0183(18)
C28 0.142(4) 0.096(3) 0.133(3) -0.027(2) 0.006(3) 0.022(2)
C29 0.153(4) 0.079(2) 0.154(3) -0.019(2) -0.007(3) 0.009(2)
C30 0.119(3) 0.081(2) 0.115(2) -0.0062(17) -0.007(2) -0.0026(19)
C31 0.098(2) 0.0774(18) 0.0881(18) -0.0029(14) -0.0038(16) 0.0010(15)
C32 0.092(2) 0.0788(18) 0.0749(16) -0.0107(13) -0.0002(14) 0.0069(15)
C33 0.0792(17) 0.0846(18) 0.0652(14) -0.0069(12) 0.0062(13) 0.0058(14)
C34 0.0810(18) 0.0646(14) 0.0722(15) 0.0011(11) 0.0172(13) 0.0017(12)
C35 0.0805(18) 0.0865(17) 0.0713(15) -0.0005(12) 0.0075(13) 0.0019(14)
C36 0.086(2) 0.0806(17) 0.0695(15) -0.0011(12) 0.0069(13) -0.0011(14)
C37 0.0823(19) 0.0654(14) 0.0687(15) -0.0007(11) 0.0127(13) -0.0011(12)
C38 0.0792(18) 0.099(2) 0.0743(17) 0.0014(14) 0.0071(14) -0.0043(14)
C39 0.083(2) 0.0916(19) 0.0705(15) 0.0016(13) 0.0053(14) -0.0047(14)
C40 0.0847(19) 0.0705(15) 0.0709(15) -0.0005(11) 0.0109(13) 0.0009(13)
C41 0.086(2) 0.0878(18) 0.0774(18) -0.0019(14) 0.0118(15) -0.0058(15)
C42 0.0830(19) 0.0829(17) 0.0751(16) -0.0029(12) 0.0121(14) -0.0044(14)
C43 0.0794(18) 0.0816(16) 0.0739(15) -0.0008(12) 0.0094(13) -0.0038(14)
C44 0.0840(19) 0.0851(17) 0.0759(16) -0.0080(13) 0.0090(14) -0.0059(14)
C45 0.086(2) 0.0905(18) 0.0744(16) -0.0086(13) 0.0109(14) 0.0030(15)
C46 0.0735(17) 0.0811(16) 0.0750(15) -0.0010(12) 0.0093(13) -0.0006(13)
C47 0.0830(19) 0.0939(19) 0.0840(17) -0.0090(14) 0.0101(15) -0.0102(15)
C48 0.090(2) 0.097(2) 0.0767(16) -0.0113(14) 0.0091(15) -0.0067(16)
C49 0.0853(18) 0.0879(19) 0.0752(16) -0.0016(13) 0.0078(14) -0.0022(15)
C50 0.092(2) 0.088(2) 0.0889(18) -0.0092(15) 0.0070(15) 0.0052(16)
C51 0.0850(19) 0.0878(19) 0.0770(16) -0.0040(14) 0.0149(15) -0.0021(15)
C52 0.092(2) 0.102(2) 0.111(2) -0.0013(18) 0.0046(19) -0.0090(19)
C53 0.104(3) 0.119(3) 0.155(4) -0.011(3) 0.009(3) -0.020(2)
C54 0.140(4) 0.099(3) 0.175(4) -0.005(3) 0.045(3) -0.022(3)
C55 0.135(3) 0.104(3) 0.128(3) 0.023(2) 0.039(3) 0.010(2)
C56 0.103(2) 0.101(2) 0.089(2) 0.0066(16) 0.0157(17) 0.0028(18)
C57 0.087(2) 0.098(2) 0.108(2) -0.0144(18) 0.0147(18) 0.0092(17)
C58 0.122(3) 0.125(3) 0.101(2) -0.013(2) 0.035(2) 0.007(2)
C59 0.125(3) 0.147(4) 0.145(4) -0.021(3) 0.048(3) 0.006(3)
C60 0.115(4) 0.161(4) 0.189(5) -0.045(4) 0.058(4) -0.005(3)
C61 0.098(3) 0.156(4) 0.206(5) -0.016(4) 0.014(3) 0.030(3)
C62 0.107(3) 0.137(3) 0.138(3) -0.003(3) 0.012(2) 0.025(2)
C63 0.098(2) 0.085(2) 0.106(2) -0.0089(17) 0.0071(18) 0.0074(16)
C64 0.161(4) 0.096(3) 0.146(3) -0.027(2) 0.009(3) 0.000(2)
C65 0.211(6) 0.100(3) 0.206(6) -0.038(4) 0.003(5) -0.027(3)
C66 0.208(6) 0.103(3) 0.203(6) 0.012(4) 0.021(5) -0.027(3)
C67 0.181(4) 0.101(3) 0.166(4) 0.028(3) 0.033(3) -0.001(3)
C68 0.146(3) 0.096(2) 0.112(3) 0.0128(19) 0.009(2) -0.006(2)

loop_
_atom_type_symbol
_atom_type_description
_atom_type_scat_dispersion_real
_atom_type_scat_dispersion_imag
_atom_type_scat_source
C C 0.0181 0.0091 'International Tables Vol C Tables 4.2.6.8 and 6.1.1.4'
H H 0.0000 0.0000 'International Tables Vol C Tables 4.2.6.8 and 6.1.1.4'
N N 0.0311 0.0180 'International Tables Vol C Tables 4.2.6.8 and 6.1.1.4'

loop_
_geom_angle_atom_site_label_1
_geom_angle_atom_site_label_2
_geom_angle_atom_site_label_3
_geom_angle
_geom_angle_site_symmetry_1
_geom_angle_site_symmetry_3
_geom_angle_publ_flag
C1 N1 C7 118.8(3) . . ?
C13 N1 C1 122.6(3) . . ?
C13 N1 C7 118.6(3) . . ?
C19 N2 C20 104.8(2) . . ?
C19 N3 C33 106.2(2) . . ?
C19 N3 C34 123.8(2) . . ?
C33 N3 C34 126.5(2) . . ?
C2 C1 N1 121.1(4) . . ?
C2 C1 C6 119.6(5) . . ?
C6 C1 N1 119.3(4) . . ?
C1 C2 C3 120.8(6) . . ?
C2 C3 C4 118.8(8) . . ?
C5 C4 C3 121.3(10) . . ?
C4 C5 C6 119.9(9) . . ?
C5 C6 C1 119.6(6) . . ?
C8 C7 N1 120.3(3) . . ?
C8 C7 C12 119.2(4) . . ?
C12 C7 N1 120.5(3) . . ?
C7 C8 C9 119.1(4) . . ?
C10 C9 C8 120.9(4) . . ?
C11 C10 C9 119.6(4) . . ?
C10 C11 C12 119.8(4) . . ?
C11 C12 C7 121.4(4) . . ?
C14 C13 N1 121.5(3) . . ?
C14 C13 C18 117.4(3) . . ?
C18 C13 N1 121.1(3) . . ?
C15 C14 C13 121.6(3) . . ?
C14 C15 C16 120.9(4) . . ?
C15 C16 C17 117.6(3) . . ?
C15 C16 C19 119.5(3) . . ?
C17 C16 C19 122.8(3) . . ?
C18 C17 C16 121.8(3) . . ?
C17 C18 C13 120.7(3) . . ?
N2 C19 N3 112.4(2) . . ?
N2 C19 C16 124.2(2) . . ?
N3 C19 C16 123.4(2) . . ?
N2 C20 C21 126.7(3) . . ?
C33 C20 N2 111.0(2) . . ?
C33 C20 C21 122.2(3) . . ?
C22 C21 C20 121.5(4) . . ?
C26 C21 C20 117.7(3) . . ?
C26 C21 C22 120.7(3) . . ?
C23 C22 C21 120.5(4) . . ?
C22 C23 C24 119.9(4) . . ?
C23 C24 C25 121.7(4) . . ?
C24 C25 C26 119.8(4) . . ?
C21 C26 C25 117.5(4) . . ?
C21 C26 C27 120.4(3) . . ?
C25 C26 C27 122.1(4) . . ?
C28 C27 C26 122.4(3) . . ?
C28 C27 C32 116.3(3) . . ?
C32 C27 C26 121.3(3) . . ?
C29 C28 C27 122.1(4) . . ?
C28 C29 C30 120.9(4) . . ?
C31 C30 C29 119.5(4) . . ?
C30 C31 C32 120.9(3) . . ?
C27 C32 C33 115.5(3) . . ?
C31 C32 C27 120.2(3) . . ?
C31 C32 C33 124.3(3) . . ?
N3 C33 C32 131.6(2) . . ?
C20 C33 N3 105.6(2) . . ?
C20 C33 C32 122.7(3) . . ?
C35 C34 N3 118.5(3) . . ?
C39 C34 N3 121.3(2) . . ?
C39 C34 C35 120.1(2) . . ?
C36 C35 C34 119.3(3) . . ?
C37 C36 C35 121.4(3) . . ?
C36 C37 C38 117.6(2) . . ?
C36 C37 C40 122.2(2) . . ?
C38 C37 C40 120.1(3) . . ?
C39 C38 C37 121.3(3) . . ?
C34 C39 C38 120.1(3) . . ?
C41 C40 C37 116.6(2) . . ?
C42 C40 C37 122.2(2) . . ?
C42 C40 C41 121.1(2) . . ?
N4 C41 C40 177.6(3) . . ?
C40 C42 C43 133.5(3) . . ?
C44 C43 C42 125.1(3) . . ?
C48 C43 C42 117.7(2) . . ?
C48 C43 C44 117.2(2) . . ?
C45 C44 C43 120.2(3) . . ?
C44 C45 C46 122.1(2) . . ?
C45 C46 C49 123.1(2) . . ?
C47 C46 C45 117.7(2) . . ?
C47 C46 C49 119.2(3) . . ?
C48 C47 C46 120.7(3) . . ?
C47 C48 C43 122.1(3) . . ?
C46 C49 C51 115.7(2) . . ?
C50 C49 C46 122.2(3) . . ?
C50 C49 C51 122.0(3) . . ?
C49 C50 C57 122.9(3) . . ?
C49 C50 C63 121.7(3) . . ?
C57 C50 C63 115.5(3) . . ?
C52 C51 C49 122.0(3) . . ?
C52 C51 C56 118.4(3) . . ?
C56 C51 C49 119.4(3) . . ?
C53 C52 C51 120.7(4) . . ?
C52 C53 C54 121.3(4) . . ?
C53 C54 C55 119.8(4) . . ?
C56 C55 C54 118.9(4) . . ?
C55 C56 C51 120.9(3) . . ?
C58 C57 C50 122.5(3) . . ?
C62 C57 C50 118.8(3) . . ?
C62 C57 C58 118.7(3) . . ?
C59 C58 C57 121.7(4) . . ?
C60 C59 C58 119.4(5) . . ?
C59 C60 C61 122.0(4) . . ?
C60 C61 C62 118.2(5) . . ?
C57 C62 C61 120.0(4) . . ?
C64 C63 C50 120.4(3) . . ?
C64 C63 C68 118.0(3) . . ?
C68 C63 C50 121.5(3) . . ?
C63 C64 C65 118.7(5) . . ?
C66 C65 C64 121.0(5) . . ?
C67 C66 C65 120.3(5) . . ?
C66 C67 C68 120.2(5) . . ?
C67 C68 C63 121.8(4) . . ?

loop_
_geom_bond_atom_site_label_1
_geom_bond_atom_site_label_2
_geom_bond_distance
_geom_bond_site_symmetry_2
_geom_bond_publ_flag
N1 C1 1.419(5) . ?
N1 C7 1.433(4) . ?
N1 C13 1.407(4) . ?
N2 C19 1.316(3) . ?
N2 C20 1.387(4) . ?
N3 C19 1.378(3) . ?
N3 C33 1.389(3) . ?
N3 C34 1.447(3) . ?
N4 C41 1.139(4) . ?
C1 C2 1.364(6) . ?
C1 C6 1.400(6) . ?
C2 C3 1.370(8) . ?
C3 C4 1.385(13) . ?
C4 C5 1.357(12) . ?
C5 C6 1.366(8) . ?
C7 C8 1.357(5) . ?
C7 C12 1.365(5) . ?
C8 C9 1.389(7) . ?
C9 C10 1.361(7) . ?
C10 C11 1.346(6) . ?
C11 C12 1.364(5) . ?
C13 C14 1.380(5) . ?
C13 C18 1.396(4) . ?
C14 C15 1.378(5) . ?
C15 C16 1.383(4) . ?
C16 C17 1.383(4) . ?
C16 C19 1.480(4) . ?
C17 C18 1.369(4) . ?
C20 C21 1.424(4) . ?
C20 C33 1.369(4) . ?
C21 C22 1.410(5) . ?
C21 C26 1.400(5) . ?
C22 C23 1.357(5) . ?
C23 C24 1.375(7) . ?
C24 C25 1.384(6) . ?
C25 C26 1.424(5) . ?
C26 C27 1.461(5) . ?
C27 C28 1.408(5) . ?
C27 C32 1.424(4) . ?
C28 C29 1.363(6) . ?
C29 C30 1.378(5) . ?
C30 C31 1.369(4) . ?
C31 C32 1.397(4) . ?
C32 C33 1.447(4) . ?
C34 C35 1.391(4) . ?
C34 C39 1.360(4) . ?
C35 C36 1.386(3) . ?
C36 C37 1.381(4) . ?
C37 C38 1.393(4) . ?
C37 C40 1.480(3) . ?
C38 C39 1.380(4) . ?
C40 C41 1.440(4) . ?
C40 C42 1.340(4) . ?
C42 C43 1.445(4) . ?
C43 C44 1.399(4) . ?
C43 C48 1.394(4) . ?
C44 C45 1.378(4) . ?
C45 C46 1.391(4) . ?
C46 C47 1.381(4) . ?
C46 C49 1.488(4) . ?
C47 C48 1.374(4) . ?
C49 C50 1.339(4) . ?
C49 C51 1.499(4) . ?
C50 C57 1.493(4) . ?
C50 C63 1.494(4) . ?
C51 C52 1.376(4) . ?
C51 C56 1.382(4) . ?
C52 C53 1.353(5) . ?
C53 C54 1.354(6) . ?
C54 C55 1.388(6) . ?
C55 C56 1.376(5) . ?
C57 C58 1.395(5) . ?
C57 C62 1.389(5) . ?
C58 C59 1.363(5) . ?
C59 C60 1.363(7) . ?
C60 C61 1.387(7) . ?
C61 C62 1.416(6) . ?
C63 C64 1.373(5) . ?
C63 C68 1.389(5) . ?
C64 C65 1.414(6) . ?
C65 C66 1.351(7) . ?
C66 C67 1.337(7) . ?
C67 C68 1.366(5) . ?

loop_
_smtbx_masks_void_nr
_smtbx_masks_void_average_x
_smtbx_masks_void_average_y
_smtbx_masks_void_average_z
_smtbx_masks_void_volume
_smtbx_masks_void_count_electrons
_smtbx_masks_void_content
1 0.057 0.250 -0.943 536.0 130.8 ?
2 -0.057 0.750 -0.271 536.0 130.7 ?
3 0.327 0.730 0.256 17.1 0.4 ?
4 0.327 0.770 0.756 17.1 0.4 ?
5 0.673 0.230 0.244 17.1 0.4 ?
6 0.673 0.270 0.744 17.1 0.4 ?
